data_2213807
loop_
_publ_author_name
'Jing Li'
'Hong-Bin Zhou'

_publ_section_title
;
 2-(1-Benzyl-4-methyl-1<i>H</i>-imidazol-5-yl)-1,3,4-oxadiazole
;
_journal_coeditor_code HB2417
_journal_issue 6
_journal_name_full 'Acta Crystallographica Section E'
_journal_page_first o2977
_journal_page_last o2977
_journal_paper_doi 10.1107/S1600536807024129
_journal_volume 63
_journal_year 2007
_chemical_formula_iupac 'C13 H12 N4 O'
_chemical_formula_moiety 'C13 H12 N4 O'
_chemical_formula_sum 'C13 H12 N4 O'
_chemical_formula_weight 240.27
_chemical_name_systematic
;
2-(1-Benzyl-4-methyl-1H-imidazol-5-yl)-1,3,4-oxadiazole
;
_space_group_IT_number 14
_symmetry_cell_setting monoclinic
_symmetry_space_group_name_Hall '-P 2yn'
_symmetry_space_group_name_H-M 'P 1 21/n 1'
_atom_sites_solution_hydrogens geom
_atom_sites_solution_primary direct
_atom_sites_solution_secondary difmap
_audit_creation_method SHELXL97
_cell_angle_alpha 90.00
_cell_angle_beta 111.031(2)
_cell_angle_gamma 90.00
_cell_formula_units_Z 4
_cell_length_a 10.9098(12)
_cell_length_b 8.7854(10)
_cell_length_c 13.0367(14)
_cell_measurement_reflns_used 3057
_cell_measurement_temperature 297(2)
_cell_measurement_theta_max 27.01
_cell_measurement_theta_min 2.86
_cell_volume 1166.3(2)
_computing_cell_refinement 'SAINT (Bruker, 2001)'
_computing_data_collection 'SMART (Bruker, 2001)'
_computing_data_reduction SAINT
_computing_molecular_graphics 'PLATON (Spek, 2003)'
_computing_publication_material 'SHELXTL (Bruker, 2001)'
_computing_structure_refinement 'SHELXL97 (Sheldrick, 1997)'
_computing_structure_solution 'SHELXS97 (Sheldrick, 1997)'
_diffrn_ambient_temperature 297(2)
_diffrn_measured_fraction_theta_full 0.999
_diffrn_measured_fraction_theta_max 0.999
_diffrn_measurement_device_type 'Bruker SMART 4K CCD area-detector'
_diffrn_measurement_method \w
_diffrn_radiation_monochromator graphite
_diffrn_radiation_source 'fine-focus sealed tube'
_diffrn_radiation_type MoK\a
_diffrn_radiation_wavelength 0.71073
_diffrn_reflns_av_R_equivalents 0.0294
_diffrn_reflns_av_sigmaI/netI 0.0346
_diffrn_reflns_limit_h_max 13
_diffrn_reflns_limit_h_min -13
_diffrn_reflns_limit_k_max 11
_diffrn_reflns_limit_k_min -11
_diffrn_reflns_limit_l_max 16
_diffrn_reflns_limit_l_min -16
_diffrn_reflns_number 8407
_diffrn_reflns_theta_full 27.00
_diffrn_reflns_theta_max 27.00
_diffrn_reflns_theta_min 2.10
_exptl_absorpt_coefficient_mu 0.092
_exptl_absorpt_correction_type none
_exptl_crystal_colour colourless
_exptl_crystal_density_diffrn 1.368
_exptl_crystal_density_method 'not measured'
_exptl_crystal_description slab
_exptl_crystal_F_000 504
_exptl_crystal_size_max 0.20
_exptl_crystal_size_mid 0.20
_exptl_crystal_size_min 0.10
_refine_diff_density_max 0.233
_refine_diff_density_min -0.162
_refine_ls_extinction_method none
_refine_ls_goodness_of_fit_ref 1.057
_refine_ls_hydrogen_treatment constr
_refine_ls_matrix_type full
_refine_ls_number_parameters 164
_refine_ls_number_reflns 2541
_refine_ls_number_restraints 0
_refine_ls_restrained_S_all 1.057
_refine_ls_R_factor_all 0.0560
_refine_ls_R_factor_gt 0.0477
_refine_ls_shift/su_max 0.000
_refine_ls_shift/su_mean 0.000
_refine_ls_structure_factor_coef Fsqd
_refine_ls_weighting_details 'calc w = 1/[\s^2^(Fo^2^)+(0.0718P)^2^+0.2589P] where P=(Fo^2^+2Fc^2^)/3'
_refine_ls_weighting_scheme calc
_refine_ls_wR_factor_gt 0.1300
_refine_ls_wR_factor_ref 0.1361
_reflns_number_gt 2139
_reflns_number_total 2541
_reflns_threshold_expression I>2\s(I)
_cod_data_source_file hb2417.cif
_cod_data_source_block I
_cod_original_sg_symbol_H-M 'P 21/n'
_cod_database_code 2213807
_cod_database_fobs_code 2213807

loop_
_symmetry_equiv_pos_as_xyz
'x, y, z'
'-x+1/2, y+1/2, -z+1/2'
'-x, -y, -z'
'x-1/2, -y-1/2, z-1/2'

loop_
_atom_site_type_symbol
_atom_site_label
_atom_site_fract_x
_atom_site_fract_y
_atom_site_fract_z
_atom_site_U_iso_or_equiv
_atom_site_adp_type
_atom_site_calc_flag
_atom_site_refinement_flags
_atom_site_occupancy
C C1 1.00271(17) 0.40873(19) 0.16228(14) 0.0443(4) Uani d . 1
H H1 0.9675 0.4882 0.1899 0.053 Uiso calc R 1
C C2 1.12452(18) 0.3507(2) 0.22466(16) 0.0547(5) Uani d . 1
H H2 1.1699 0.3897 0.2944 0.066 Uiso calc R 1
C C3 1.17854(19) 0.2351(2) 0.18338(18) 0.0572(5) Uani d . 1
H H3 1.2605 0.1960 0.2252 0.069 Uiso calc R 1
C C4 1.1117(2) 0.1776(2) 0.08079(18) 0.0568(5) Uani d . 1
H H4 1.1489 0.1005 0.0526 0.068 Uiso calc R 1
C C5 0.98848(18) 0.23419(18) 0.01881(16) 0.0486(4) Uani d . 1
H H5 0.9431 0.1940 -0.0505 0.058 Uiso calc R 1
C C6 0.93259(15) 0.35029(17) 0.05944(13) 0.0370(4) Uani d . 1
C C7 0.79990(16) 0.41293(18) -0.00980(13) 0.0408(4) Uani d . 1
H H7A 0.8123 0.5036 -0.0474 0.049 Uiso calc R 1
H H7B 0.7545 0.3384 -0.0653 0.049 Uiso calc R 1
C C8 0.69045(17) 0.59261(17) 0.07816(15) 0.0449(4) Uani d . 1
H H8 0.7197 0.6798 0.0536 0.054 Uiso calc R 1
C C9 0.59728(15) 0.44629(18) 0.15841(13) 0.0388(4) Uani d . 1
C C10 0.65791(13) 0.35388(17) 0.10545(12) 0.0340(3) Uani d . 1
C C11 0.51846(19) 0.4036(2) 0.22652(17) 0.0556(5) Uani d . 1
H H11A 0.4870 0.4941 0.2502 0.083 Uiso calc R 1
H H11B 0.5724 0.3471 0.2896 0.083 Uiso calc R 1
H H11C 0.4452 0.3422 0.1837 0.083 Uiso calc R 1
C C12 0.65801(13) 0.19092(17) 0.09258(12) 0.0338(3) Uani d . 1
C C13 0.62176(17) -0.03845(17) 0.11956(14) 0.0440(4) Uani d . 1
H H13 0.5958 -0.1256 0.1468 0.053 Uiso calc R 1
N N1 0.71746(12) 0.45100(13) 0.05361(11) 0.0369(3) Uani d . 1
N N2 0.61863(14) 0.59569(15) 0.14023(12) 0.0468(4) Uani d . 1
N N3 0.69886(14) 0.11157(15) 0.02825(12) 0.0452(4) Uani d . 1
N N4 0.67448(14) -0.04186(15) 0.04746(13) 0.0471(4) Uani d . 1
O O1 0.60662(11) 0.10365(12) 0.15336(9) 0.0414(3) Uani d . 1

loop_
_atom_site_aniso_label
_atom_site_aniso_U_11
_atom_site_aniso_U_22
_atom_site_aniso_U_33
_atom_site_aniso_U_12
_atom_site_aniso_U_13
_atom_site_aniso_U_23
C1 0.0522(10) 0.0421(9) 0.0453(9) 0.0004(7) 0.0256(8) 0.0001(7)
C2 0.0538(11) 0.0572(11) 0.0516(10) -0.0056(8) 0.0171(9) 0.0064(8)
C3 0.0465(10) 0.0536(11) 0.0754(14) 0.0044(8) 0.0268(10) 0.0193(10)
C4 0.0610(11) 0.0406(9) 0.0852(14) 0.0075(8) 0.0462(11) 0.0051(9)
C5 0.0588(11) 0.0396(9) 0.0579(11) -0.0029(8) 0.0338(9) -0.0055(8)
C6 0.0457(8) 0.0305(7) 0.0438(9) -0.0037(6) 0.0268(7) 0.0029(6)
C7 0.0501(9) 0.0377(8) 0.0406(8) -0.0013(7) 0.0237(7) 0.0047(6)
C8 0.0497(9) 0.0268(8) 0.0593(10) 0.0016(6) 0.0209(8) 0.0032(7)
C9 0.0362(8) 0.0346(8) 0.0455(9) 0.0021(6) 0.0148(7) -0.0019(6)
C10 0.0343(7) 0.0286(7) 0.0398(8) -0.0009(5) 0.0141(6) 0.0010(6)
C11 0.0542(11) 0.0572(11) 0.0679(12) 0.0044(8) 0.0370(10) -0.0022(9)
C12 0.0338(7) 0.0297(7) 0.0394(8) -0.0008(5) 0.0148(6) 0.0022(6)
C13 0.0519(9) 0.0270(7) 0.0550(10) -0.0021(7) 0.0215(8) 0.0023(7)
N1 0.0412(7) 0.0274(6) 0.0449(7) -0.0001(5) 0.0188(6) 0.0030(5)
N2 0.0502(8) 0.0334(7) 0.0592(9) 0.0054(6) 0.0224(7) -0.0021(6)
N3 0.0559(8) 0.0305(7) 0.0585(9) -0.0021(6) 0.0318(7) -0.0024(6)
N4 0.0557(9) 0.0285(7) 0.0634(9) 0.0004(6) 0.0290(7) -0.0013(6)
O1 0.0522(7) 0.0304(5) 0.0477(7) -0.0037(5) 0.0252(5) 0.0011(5)

loop_
_atom_type_symbol
_atom_type_description
_atom_type_scat_dispersion_real
_atom_type_scat_dispersion_imag
_atom_type_scat_source
C C 0.0033 0.0016 'International Tables Vol C Tables 4.2.6.8 and 6.1.1.4'
H H 0.0000 0.0000 'International Tables Vol C Tables 4.2.6.8 and 6.1.1.4'
N N 0.0061 0.0033 'International Tables Vol C Tables 4.2.6.8 and 6.1.1.4'
O O 0.0106 0.0060 'International Tables Vol C Tables 4.2.6.8 and 6.1.1.4'

loop_
_geom_angle_atom_site_label_1
_geom_angle_atom_site_label_2
_geom_angle_atom_site_label_3
_geom_angle
C6 C1 C2 120.94(16)
C6 C1 H1 119.5
C2 C1 H1 119.5
C3 C2 C1 119.86(19)
C3 C2 H2 120.1
C1 C2 H2 120.1
C4 C3 C2 120.07(18)
C4 C3 H3 120.0
C2 C3 H3 120.0
C3 C4 C5 120.08(17)
C3 C4 H4 120.0
C5 C4 H4 120.0
C6 C5 C4 120.50(18)
C6 C5 H5 119.7
C4 C5 H5 119.7
C1 C6 C5 118.51(16)
C1 C6 C7 121.55(14)
C5 C6 C7 119.91(15)
N1 C7 C6 113.46(12)
N1 C7 H7A 108.9
C6 C7 H7A 108.9
N1 C7 H7B 108.9
C6 C7 H7B 108.9
H7A C7 H7B 107.7
N2 C8 N1 113.34(14)
N2 C8 H8 123.3
N1 C8 H8 123.3
N2 C9 C10 109.63(13)
N2 C9 C11 121.02(14)
C10 C9 C11 129.35(15)
C9 C10 N1 105.94(13)
C9 C10 C12 131.58(13)
N1 C10 C12 122.30(12)
C9 C11 H11A 109.5
C9 C11 H11B 109.5
H11A C11 H11B 109.5
C9 C11 H11C 109.5
H11A C11 H11C 109.5
H11B C11 H11C 109.5
N3 C12 O1 112.70(13)
N3 C12 C10 128.96(13)
O1 C12 C10 118.32(12)
N4 C13 O1 113.86(14)
N4 C13 H13 123.1
O1 C13 H13 123.1
C8 N1 C10 105.82(13)
C8 N1 C7 125.35(13)
C10 N1 C7 128.74(12)
C8 N2 C9 105.26(13)
C12 N3 N4 105.65(13)
C13 N4 N3 105.87(12)
C13 O1 C12 101.91(12)

loop_
_geom_bond_atom_site_label_1
_geom_bond_atom_site_label_2
_geom_bond_distance
C1 C6 1.382(2)
C1 C2 1.383(3)
C1 H1 0.9300
C2 C3 1.377(3)
C2 H2 0.9300
C3 C4 1.369(3)
C3 H3 0.9300
C4 C5 1.388(3)
C4 H4 0.9300
C5 C6 1.387(2)
C5 H5 0.9300
C6 C7 1.508(2)
C7 N1 1.4621(19)
C7 H7A 0.9700
C7 H7B 0.9700
C8 N2 1.313(2)
C8 N1 1.3435(19)
C8 H8 0.9300
C9 N2 1.369(2)
C9 C10 1.379(2)
C9 C11 1.489(2)
C10 N1 1.3863(18)
C10 C12 1.441(2)
C11 H11A 0.9600
C11 H11B 0.9600
C11 H11C 0.9600
C12 N3 1.2870(19)
C12 O1 1.3597(17)
C13 N4 1.266(2)
C13 O1 1.3536(19)
C13 H13 0.9300
N3 N4 1.4137(18)

loop_
_geom_hbond_atom_site_label_D
_geom_hbond_atom_site_label_H
_geom_hbond_atom_site_label_A
_geom_hbond_site_symmetry_A
_geom_hbond_distance_DH
_geom_hbond_distance_HA
_geom_hbond_distance_DA
_geom_hbond_angle_DHA
C13 H13 N2 1_545 0.93 2.47 3.227(2) 139
C8 H8 N4 1_565 0.93 2.49 3.233(2) 137

loop_
_geom_torsion_atom_site_label_1
_geom_torsion_atom_site_label_2
_geom_torsion_atom_site_label_3
_geom_torsion_atom_site_label_4
_geom_torsion
C6 C1 C2 C3 1.3(3)
C1 C2 C3 C4 -0.1(3)
C2 C3 C4 C5 -1.0(3)
C3 C4 C5 C6 0.7(3)
C2 C1 C6 C5 -1.5(2)
C2 C1 C6 C7 -179.69(14)
C4 C5 C6 C1 0.5(2)
C4 C5 C6 C7 178.70(14)
C1 C6 C7 N1 -39.5(2)
C5 C6 C7 N1 142.33(14)
N2 C9 C10 N1 -0.09(17)
C11 C9 C10 N1 179.79(17)
N2 C9 C10 C12 -175.24(15)
C11 C9 C10 C12 4.6(3)
C9 C10 C12 N3 167.80(17)
N1 C10 C12 N3 -6.7(2)
C9 C10 C12 O1 -10.8(2)
N1 C10 C12 O1 174.76(13)
N2 C8 N1 C10 -0.4(2)
N2 C8 N1 C7 -177.16(15)
C9 C10 N1 C8 0.27(16)
C12 C10 N1 C8 175.98(14)
C9 C10 N1 C7 176.91(15)
C12 C10 N1 C7 -7.4(2)
C6 C7 N1 C8 106.34(18)
C6 C7 N1 C10 -69.7(2)
N1 C8 N2 C9 0.3(2)
C10 C9 N2 C8 -0.13(19)
C11 C9 N2 C8 179.98(16)
O1 C12 N3 N4 -0.57(18)
C10 C12 N3 N4 -179.21(14)
O1 C13 N4 N3 -0.1(2)
C12 N3 N4 C13 0.38(19)
N4 C13 O1 C12 -0.26(19)
N3 C12 O1 C13 0.53(17)
C10 C12 O1 C13 179.32(13)

loop_
_cod_related_entry_id
_cod_related_entry_database
_cod_related_entry_code
1 ChemSpider 21124433
